data_7027182
loop_
_publ_author_name
'Biagini, Marina Cingi'
'Ferrari, Maura'
'Lanfranchi, Maurizio'
'Marchi\`o, Luciano'
'Pellinghelli, Maria Angela'

_publ_section_title
;
 Chirality in mononuclear square planar complexes
;
_journal_issue 10
_journal_name_full 'Journal of the Chemical Society, Dalton Transactions'
_journal_page_first 1575
_journal_paper_doi 10.1039/a808940j
_journal_year 1999
_chemical_formula_sum 'C12 H14 Cl2 N2 Pd'
_chemical_formula_weight 363.55
_chemical_name_systematic
; 
 ? 
;
_space_group_IT_number 2
_symmetry_cell_setting triclinic
_symmetry_space_group_name_Hall '-P 1'
_symmetry_space_group_name_H-M 'P -1'
_atom_sites_solution_hydrogens geom
_atom_sites_solution_primary direct
_atom_sites_solution_secondary difmap
_audit_creation_method SHELXL-97
_cell_angle_alpha 91.17(2)
_cell_angle_beta 116.37(2)
_cell_angle_gamma 91.54(2)
_cell_formula_units_Z 2
_cell_length_a 8.603(5)
_cell_length_b 10.786(7)
_cell_length_c 8.286(5)
_cell_measurement_reflns_used 25
_cell_measurement_temperature 293(2)
_cell_measurement_theta_max 35
_cell_measurement_theta_min 21
_cell_volume 688.2(7)
_computing_structure_refinement 'SHELXL-97 (Sheldrick, 1997)'
_computing_structure_solution SIR-92
_diffrn_ambient_temperature 293(2)
_diffrn_measured_fraction_theta_full 0.978
_diffrn_measured_fraction_theta_max 0.978
_diffrn_measurement_device_type 'Enraf-Nonius CAD4 diffractometer'
_diffrn_measurement_method \q/2\q
_diffrn_radiation_monochromator graphite
_diffrn_radiation_source 'fine-focus sealed tube'
_diffrn_radiation_type CuK\a
_diffrn_radiation_wavelength 1.54184
_diffrn_reflns_av_R_equivalents 0.0000
_diffrn_reflns_av_sigmaI/netI 0.0262
_diffrn_reflns_limit_h_max 8
_diffrn_reflns_limit_h_min -9
_diffrn_reflns_limit_k_max 12
_diffrn_reflns_limit_k_min -12
_diffrn_reflns_limit_l_max 9
_diffrn_reflns_limit_l_min 0
_diffrn_reflns_number 1996
_diffrn_reflns_theta_full 59.98
_diffrn_reflns_theta_max 59.98
_diffrn_reflns_theta_min 4.10
_diffrn_standards_decay_% 0
_diffrn_standards_number 1
_exptl_absorpt_coefficient_mu 14.274
_exptl_absorpt_correction_T_max 1.0000
_exptl_absorpt_correction_T_min 0.5123
_exptl_absorpt_correction_type empirical
_exptl_crystal_colour yellow
_exptl_crystal_density_diffrn 1.754
_exptl_crystal_density_method 'not measured'
_exptl_crystal_description prism
_exptl_crystal_F_000 360
_exptl_crystal_size_max 0.24
_exptl_crystal_size_mid 0.18
_exptl_crystal_size_min 0.16
_refine_diff_density_max 1.203
_refine_diff_density_min -1.135
_refine_diff_density_rms 0.143
_refine_ls_extinction_coef 0.0011(6)
_refine_ls_extinction_expression Fc^*^=kFc[1+0.001xFc^2^\l^3^/sin(2\q)]^-1/4^
_refine_ls_extinction_method SHELXL
_refine_ls_goodness_of_fit_ref 1.033
_refine_ls_hydrogen_treatment mixed
_refine_ls_matrix_type full
_refine_ls_number_parameters 157
_refine_ls_number_reflns 1996
_refine_ls_number_restraints 0
_refine_ls_restrained_S_all 1.033
_refine_ls_R_factor_all 0.0648
_refine_ls_R_factor_gt 0.0576
_refine_ls_shift/su_max 0.002
_refine_ls_shift/su_mean 0.000
_refine_ls_structure_factor_coef Fsqd
_refine_ls_weighting_details 'w=1/[\s^2^(Fo^2^)+(0.1312P)^2^+0.0000P] where P=(Fo^2^+2Fc^2^)/3'
_refine_ls_weighting_scheme calc
_refine_ls_wR_factor_gt 0.1577
_refine_ls_wR_factor_ref 0.1693
_reflns_number_gt 1660
_reflns_number_total 1996
_reflns_threshold_expression >2sigma(I)
_cod_data_source_file 808940jsup1.cif
_cod_data_source_block 3
_cod_depositor_comments
;
The following automatic conversions were performed:

'_refine_ls_weighting_scheme' value 'calc
w=1/[\s^2^(Fo^2^)+(0.1312P)^2^+0.0000P] where P=(Fo^2^+2Fc^2^)/3' was
changed to 'calc'. New tag '_refine_ls_weighting_details' was
created. The value of the new tag was set to
'w=1/[\s^2^(Fo^2^)+(0.1312P)^2^+0.0000P] where P=(Fo^2^+2Fc^2^)/3'.

Automatic conversion script
Id: cif_fix_values 3143 2015-03-26 13:38:13Z robertas 
;
_cod_original_sg_symbol_H-M P-1
_cod_database_code 7027182

loop_
_symmetry_equiv_pos_as_xyz
'x, y, z'
'-x, -y, -z'

loop_
_atom_site_label
_atom_site_type_symbol
_atom_site_fract_x
_atom_site_fract_y
_atom_site_fract_z
_atom_site_U_iso_or_equiv
_atom_site_adp_type
_atom_site_occupancy
_atom_site_calc_flag
_atom_site_refinement_flags
Pd Pd 0.26032(6) 0.22548(5) 0.13691(7) 0.0614(3) Uani 1 d .
Cl1 Cl 0.2731(3) 0.1370(2) -0.1116(3) 0.0774(6) Uani 1 d .
Cl2 Cl 0.2494(3) 0.3107(3) 0.3900(3) 0.0799(6) Uani 1 d .
N11 N 0.0003(8) 0.2446(6) -0.0070(8) 0.0599(15) Uani 1 d .
C11 C -0.0688(10) 0.3317(8) -0.1304(11) 0.0663(19) Uani 1 d .
C21 C -0.2449(12) 0.3387(9) -0.2251(12) 0.076(2) Uani 1 d .
H21 H -0.2911 0.3969 -0.3137 0.092 Uiso 1 calc R
C31 C -0.3549(11) 0.2597(9) -0.1899(12) 0.076(2) Uani 1 d .
H31 H -0.4746 0.2666 -0.2506 0.091 Uiso 1 calc R
C41 C -0.2837(12) 0.1706(9) -0.0634(13) 0.078(2) Uani 1 d .
H41 H -0.3543 0.1156 -0.0380 0.094 Uiso 1 calc R
C51 C -0.1049(11) 0.1649(8) 0.0248(11) 0.070(2) Uani 1 d .
H51 H -0.0560 0.1041 0.1088 0.084 Uiso 1 calc R
C61 C 0.0531(11) 0.4170(8) -0.1640(12) 0.079(2) Uani 1 d .
H61A H 0.1525 0.4383 -0.0519 0.118 Uiso 1 calc R
H61B H -0.0049 0.4910 -0.2172 0.118 Uiso 1 calc R
H61C H 0.0900 0.3762 -0.2445 0.118 Uiso 1 calc R
N12 N 0.5196(8) 0.1983(6) 0.2819(9) 0.0655(16) Uani 1 d .
C12 C 0.6405(12) 0.2848(10) 0.3002(12) 0.077(2) Uani 1 d .
C22 C 0.8095(13) 0.2615(12) 0.3976(14) 0.091(3) Uani 1 d .
H22 H 0.8930 0.3230 0.4120 0.109 Uiso 1 calc R
C32 C 0.8617(13) 0.1502(13) 0.4758(14) 0.097(4) Uani 1 d .
H32 H 0.9788 0.1345 0.5405 0.116 Uiso 1 calc R
C42 C 0.7340(12) 0.0615(11) 0.4554(14) 0.090(3) Uani 1 d .
H42 H 0.7630 -0.0151 0.5083 0.108 Uiso 1 calc R
C52 C 0.5635(12) 0.0898(9) 0.3551(12) 0.078(2) Uani 1 d .
H52 H 0.4766 0.0306 0.3385 0.094 Uiso 1 calc R
C62 C 0.5823(13) 0.4087(10) 0.2172(16) 0.100(3) Uani 1 d .
H62A H 0.5149 0.3968 0.0892 0.149 Uiso 1 calc R
H62B H 0.6822 0.4619 0.2420 0.149 Uiso 1 calc R
H62C H 0.5128 0.4461 0.2675 0.149 Uiso 1 calc R

loop_
_atom_site_aniso_label
_atom_site_aniso_U_11
_atom_site_aniso_U_22
_atom_site_aniso_U_33
_atom_site_aniso_U_23
_atom_site_aniso_U_13
_atom_site_aniso_U_12
Pd 0.0403(4) 0.0779(5) 0.0592(5) 0.0160(3) 0.0155(3) 0.0030(3)
Cl1 0.0528(11) 0.1106(16) 0.0632(12) 0.0066(11) 0.0201(9) 0.0102(10)
Cl2 0.0572(12) 0.1113(16) 0.0634(12) 0.0074(11) 0.0190(10) 0.0129(11)
N11 0.040(3) 0.076(4) 0.058(4) 0.016(3) 0.016(3) 0.004(3)
C11 0.057(5) 0.076(5) 0.061(5) 0.003(4) 0.023(4) 0.001(4)
C21 0.060(5) 0.090(6) 0.063(5) 0.018(4) 0.012(4) 0.018(4)
C31 0.044(4) 0.100(6) 0.071(5) 0.004(5) 0.013(4) 0.008(4)
C41 0.057(5) 0.093(6) 0.079(6) 0.005(5) 0.026(5) -0.007(4)
C51 0.058(5) 0.086(5) 0.067(5) 0.011(4) 0.029(4) 0.001(4)
C61 0.069(5) 0.079(5) 0.085(6) 0.015(4) 0.031(5) 0.003(4)
N12 0.045(3) 0.081(4) 0.062(4) 0.018(3) 0.015(3) 0.002(3)
C12 0.059(5) 0.102(6) 0.067(5) 0.010(5) 0.027(4) -0.002(5)
C22 0.053(5) 0.132(9) 0.078(6) 0.002(6) 0.021(5) 0.003(5)
C32 0.047(5) 0.158(11) 0.069(6) -0.012(7) 0.011(4) 0.027(6)
C42 0.058(6) 0.119(8) 0.080(6) 0.015(5) 0.016(5) 0.034(5)
C52 0.067(5) 0.085(6) 0.072(5) 0.012(4) 0.022(4) 0.014(4)
C62 0.074(6) 0.100(7) 0.114(8) 0.025(6) 0.033(6) -0.016(5)

loop_
_atom_type_symbol
_atom_type_description
_atom_type_scat_dispersion_real
_atom_type_scat_dispersion_imag
_atom_type_scat_source
C C 0.0181 0.0091 'International Tables Vol C Tables 4.2.6.8 and 6.1.1.4'
H H 0.0000 0.0000 'International Tables Vol C Tables 4.2.6.8 and 6.1.1.4'
Cl Cl 0.3639 0.7018 'International Tables Vol C Tables 4.2.6.8 and 6.1.1.4'
N N 0.0311 0.0180 'International Tables Vol C Tables 4.2.6.8 and 6.1.1.4'
Pd Pd 0.1215 3.9337 'International Tables Vol C Tables 4.2.6.8 and 6.1.1.4'

loop_
_geom_angle_atom_site_label_1
_geom_angle_atom_site_label_2
_geom_angle_atom_site_label_3
_geom_angle
N11 Pd N12 177.5(2)
N11 Pd Cl1 90.59(19)
N12 Pd Cl1 88.7(2)
N11 Pd Cl2 89.98(19)
N12 Pd Cl2 90.6(2)
Cl1 Pd Cl2 178.81(7)
C51 N11 C11 119.6(7)
C51 N11 Pd 117.2(5)
C11 N11 Pd 123.2(5)
N11 C11 C21 120.5(8)
N11 C11 C61 117.8(7)
C21 C11 C61 121.6(8)
C11 C21 C31 120.5(8)
C11 C21 H21 119.8
C31 C21 H21 119.8
C41 C31 C21 118.8(8)
C41 C31 H31 120.6
C21 C31 H31 120.6
C51 C41 C31 118.5(9)
C51 C41 H41 120.8
C31 C41 H41 120.8
N11 C51 C41 122.0(8)
N11 C51 H51 119.0
C41 C51 H51 119.0
C11 C61 H61A 109.5
C11 C61 H61B 109.5
H61A C61 H61B 109.5
C11 C61 H61C 109.5
H61A C61 H61C 109.5
H61B C61 H61C 109.5
C52 N12 C12 120.8(8)
C52 N12 Pd 116.9(6)
C12 N12 Pd 122.3(6)
N12 C12 C22 119.5(10)
N12 C12 C62 118.4(8)
C22 C12 C62 122.0(10)
C32 C22 C12 121.9(12)
C32 C22 H22 119.1
C12 C22 H22 119.1
C22 C32 C42 117.7(9)
C22 C32 H32 121.1
C42 C32 H32 121.1
C52 C42 C32 118.2(10)
C52 C42 H42 120.9
C32 C42 H42 120.9
N12 C52 C42 121.9(10)
N12 C52 H52 119.1
C42 C52 H52 119.1
C12 C62 H62A 109.5
C12 C62 H62B 109.5
H62A C62 H62B 109.5
C12 C62 H62C 109.5
H62A C62 H62C 109.5
H62B C62 H62C 109.5

loop_
_geom_bond_atom_site_label_1
_geom_bond_atom_site_label_2
_geom_bond_distance
Pd N11 2.033(6)
Pd N12 2.043(6)
Pd Cl1 2.300(3)
Pd Cl2 2.313(3)
N11 C51 1.344(10)
N11 C11 1.346(10)
C11 C21 1.367(12)
C11 C61 1.497(12)
C21 C31 1.385(14)
C21 H21 0.9300
C31 C41 1.378(14)
C31 H31 0.9300
C41 C51 1.383(12)
C41 H41 0.9300
C51 H51 0.9300
C61 H61A 0.9600
C61 H61B 0.9600
C61 H61C 0.9600
N12 C52 1.315(11)
N12 C12 1.333(11)
C12 C22 1.347(15)
C12 C62 1.509(15)
C22 C32 1.366(17)
C22 H22 0.9300
C32 C42 1.387(16)
C32 H32 0.9300
C42 C52 1.374(12)
C42 H42 0.9300
C52 H52 0.9300
C62 H62A 0.9600
C62 H62B 0.9600
C62 H62C 0.9600
